data_7154283
loop_
_publ_author_name
'Liu, Qiuhua'
'Zhou, Xiaochun'
'Liu, Haomin'
'Zhang, Xi'
'Zhou, Zaichun'

_publ_section_title
;
 Fractional transfer of a free unpaired electron to overcome energy
 barriers in the formation of Fe(4+) from Fe(3+) during the core
 contraction of macrocycles: implication for heme distortion.
;
_journal_issue 10
_journal_name_full 'Organic &amp; biomolecular chemistry'
_journal_page_first 2939
_journal_page_last 2946
_journal_paper_doi 10.1039/c4ob02429j
_journal_volume 13
_journal_year 2015
_chemical_formula_moiety 'C57 H50 Cl Fe N6 O6'
_chemical_formula_sum 'C57 H50 Cl Fe N6 O6'
_chemical_formula_weight 1006.33
_chemical_name_systematic
;
?
;
_space_group_IT_number 2
_symmetry_cell_setting triclinic
_symmetry_space_group_name_Hall '-P 1'
_symmetry_space_group_name_H-M 'P -1'
_atom_sites_solution_hydrogens geom
_atom_sites_solution_primary direct
_atom_sites_solution_secondary difmap
_audit_creation_method SHELXL-97
_audit_update_record
;
2013-03-20 deposited with the CCDC.
2015-01-09 downloaded from the CCDC.
;
_cell_angle_alpha 91.302(13)
_cell_angle_beta 93.701(8)
_cell_angle_gamma 90.604(6)
_cell_formula_units_Z 4
_cell_length_a 15.9230(14)
_cell_length_b 16.7380(15)
_cell_length_c 22.371(2)
_cell_measurement_reflns_used 6562
_cell_measurement_temperature 113(2)
_cell_measurement_theta_max 72.60
_cell_measurement_theta_min 27.40
_cell_volume 5947.9(9)
_computing_cell_refinement 'CrystalClear-SM Expert 2.0 r5'
_computing_data_collection 'CrystalClear-SM Expert 2.0 r5 (Rigaku, 2010)'
_computing_data_reduction 'CrystalClear-SM Expert 2.0 r5'
_computing_molecular_graphics 'CrystalStructure 4.0'
_computing_publication_material 'CrystalStructure 4.0 (Rigaku, 2009)'
_computing_structure_refinement 'SHELXL-97 (Sheldrick, 1997)'
_computing_structure_solution 'SHELXS-97 (Sheldrick, 1990)'
_diffrn_ambient_temperature 113(2)
_diffrn_detector_area_resol_mean 11.11
_diffrn_measured_fraction_theta_full 0.978
_diffrn_measured_fraction_theta_max 0.978
_diffrn_measurement_device_type 'Rigaku Saturn944 CCD'
_diffrn_measurement_method \w
_diffrn_radiation_monochromator multilayer
_diffrn_radiation_source 'fine-focus sealed tube'
_diffrn_radiation_type CuK\a
_diffrn_radiation_wavelength 1.54187
_diffrn_reflns_av_R_equivalents 0.0913
_diffrn_reflns_av_sigmaI/netI 0.0750
_diffrn_reflns_limit_h_max 19
_diffrn_reflns_limit_h_min -19
_diffrn_reflns_limit_k_max 20
_diffrn_reflns_limit_k_min -20
_diffrn_reflns_limit_l_max 26
_diffrn_reflns_limit_l_min -24
_diffrn_reflns_number 80885
_diffrn_reflns_theta_full 67.75
_diffrn_reflns_theta_max 67.75
_diffrn_reflns_theta_min 1.98
_diffrn_standards_decay_% 0
_diffrn_standards_interval_count 0
_diffrn_standards_interval_time 0
_diffrn_standards_number 0
_exptl_absorpt_coefficient_mu 2.842
_exptl_absorpt_correction_T_max 0.8480
_exptl_absorpt_correction_T_min 0.5736
_exptl_absorpt_correction_type multi-scan
_exptl_absorpt_process_details Crystalclear
_exptl_crystal_colour colorless
_exptl_crystal_density_diffrn 1.124
_exptl_crystal_density_method 'not measured'
_exptl_crystal_description prism
_exptl_crystal_F_000 2100
_exptl_crystal_size_max 0.22
_exptl_crystal_size_mid 0.14
_exptl_crystal_size_min 0.06
_platon_squeeze_details
;
;
_refine_diff_density_max 1.116
_refine_diff_density_min -0.946
_refine_diff_density_rms 0.165
_refine_ls_extinction_coef 0.00107(12)
_refine_ls_extinction_expression Fc^*^=kFc[1+0.001xFc^2^\l^3^/sin(2\q)]^-1/4^
_refine_ls_extinction_method SHELXL
_refine_ls_goodness_of_fit_ref 1.026
_refine_ls_hydrogen_treatment constr
_refine_ls_matrix_type full
_refine_ls_number_parameters 1323
_refine_ls_number_reflns 21039
_refine_ls_number_restraints 57
_refine_ls_restrained_S_all 1.029
_refine_ls_R_factor_all 0.1038
_refine_ls_R_factor_gt 0.0919
_refine_ls_shift/su_max 0.001
_refine_ls_shift/su_mean 0.000
_refine_ls_structure_factor_coef Fsqd
_refine_ls_weighting_details 'calc w=1/[\s^2^(Fo^2^)+(0.1879P)^2^+0.0000P] where P=(Fo^2^+2Fc^2^)/3'
_refine_ls_weighting_scheme calc
_refine_ls_wR_factor_gt 0.2547
_refine_ls_wR_factor_ref 0.2699
_reflns_number_gt 15261
_reflns_number_total 21039
_reflns_threshold_expression >2sigma(I)
_cod_data_source_file c4ob02429j2.cif
_cod_data_source_block L5TtPPFe
_cod_depositor_comments 'Adding full bibliography for 7154280--7154285.cif.'
_cod_database_code 7154283

loop_
_symmetry_equiv_pos_as_xyz
'x, y, z'
'-x, -y, -z'

loop_
_atom_site_label
_atom_site_type_symbol
_atom_site_fract_x
_atom_site_fract_y
_atom_site_fract_z
_atom_site_U_iso_or_equiv
_atom_site_adp_type
_atom_site_occupancy
_atom_site_symmetry_multiplicity
_atom_site_calc_flag
_atom_site_refinement_flags
_atom_site_disorder_assembly
_atom_site_disorder_group
Fe1 Fe 0.47823(3) 0.82260(3) 0.36833(2) 0.02525(17) Uani 1 1 d . . .
Fe2 Fe 0.02816(3) 0.66273(3) 0.13278(2) 0.02638(17) Uani 1 1 d . . .
Cl1 Cl 0.60142(5) 0.82904(6) 0.42076(4) 0.0378(2) Uani 1 1 d . . .
Cl2 Cl -0.09760(6) 0.65700(6) 0.08432(5) 0.0409(2) Uani 1 1 d . . .
O1 O 0.15972(16) 0.86752(15) 0.39403(12) 0.0339(6) Uani 1 1 d . . .
O2 O 0.3848(2) 0.88478(19) 0.15859(14) 0.0521(8) Uani 1 1 d . . .
O3 O 0.5427(2) 0.24872(17) 0.29226(15) 0.0484(7) Uani 1 1 d . . .
O4 O 0.6333(2) 0.26845(17) 0.36748(16) 0.0519(8) Uani 1 1 d . . .
O5 O 0.36277(19) 1.39440(17) 0.40094(15) 0.0446(7) Uani 1 1 d . . .
O6 O 0.4445(2) 1.38469(18) 0.48200(14) 0.0468(7) Uani 1 1 d . . .
O7 O 0.34648(17) 0.64075(15) 0.10077(12) 0.0357(6) Uani 1 1 d . . .
O8 O 0.11659(19) 0.56785(18) 0.36271(14) 0.0482(7) Uani 1 1 d . . .
O9 O -0.0334(2) 1.23441(19) 0.21757(17) 0.0584(9) Uani 1 1 d . . .
O10 O -0.1149(2) 1.22338(19) 0.13656(18) 0.0609(9) Uani 1 1 d . . .
O11 O 0.1456(2) 0.08951(17) 0.10221(15) 0.0475(7) Uani 1 1 d . . .
O12 O 0.0632(2) 0.09741(18) 0.02184(15) 0.0505(8) Uani 1 1 d . . .
N1 N 0.50080(18) 0.74991(17) 0.29571(14) 0.0288(6) Uani 1 1 d . . .
N2 N 0.41209(18) 0.72637(17) 0.39835(13) 0.0264(6) Uani 1 1 d . . .
N3 N 0.39883(18) 0.89331(16) 0.41453(13) 0.0258(6) Uani 1 1 d . . .
N4 N 0.48881(19) 0.91815(17) 0.31341(14) 0.0301(6) Uani 1 1 d . . .
N5 N 0.5779(2) 0.29142(18) 0.33108(16) 0.0352(7) Uani 1 1 d . . .
N6 N 0.4097(2) 1.35585(19) 0.43609(16) 0.0378(8) Uani 1 1 d . . .
N7 N 0.00611(18) 0.73423(17) 0.20616(13) 0.0278(6) Uani 1 1 d . . .
N8 N 0.08879(18) 0.76069(16) 0.10065(13) 0.0263(6) Uani 1 1 d . . .
N9 N 0.10678(18) 0.59393(17) 0.08441(13) 0.0291(6) Uani 1 1 d . . .
N10 N 0.02236(19) 0.56565(18) 0.18746(14) 0.0312(6) Uani 1 1 d . . .
N11 N -0.0660(2) 1.1954(2) 0.17513(18) 0.0426(9) Uani 1 1 d . . .
N12 N 0.0994(2) 0.1273(2) 0.06708(17) 0.0407(8) Uani 1 1 d . . .
C1 C 0.5234(2) 0.7722(2) 0.24011(16) 0.0310(8) Uani 1 1 d . . .
C2 C 0.5490(2) 0.7041(2) 0.20670(18) 0.0353(8) Uani 1 1 d . . .
H2 H 0.5648 0.7031 0.1664 0.042 Uiso 1 1 calc R . .
C3 C 0.5465(2) 0.6404(2) 0.24376(18) 0.0348(8) Uani 1 1 d . . .
H3 H 0.5638 0.5875 0.2351 0.042 Uiso 1 1 calc R . .
C4 C 0.5127(2) 0.6689(2) 0.29884(16) 0.0290(7) Uani 1 1 d . . .
C5 C 0.4856(2) 0.6212(2) 0.34417(16) 0.0280(7) Uani 1 1 d . . .
C6 C 0.4350(2) 0.64728(19) 0.38876(16) 0.0257(7) Uani 1 1 d . . .
C7 C 0.3840(2) 0.5965(2) 0.42267(16) 0.0295(7) Uani 1 1 d . . .
H7 H 0.3890 0.5403 0.4261 0.035 Uiso 1 1 calc R . .
C8 C 0.3264(2) 0.6437(2) 0.44938(17) 0.0304(8) Uani 1 1 d . . .
H8 H 0.2826 0.6264 0.4731 0.037 Uiso 1 1 calc R . .
C9 C 0.3457(2) 0.7254(2) 0.43413(15) 0.0256(7) Uani 1 1 d . . .
C10 C 0.3040(2) 0.7931(2) 0.45363(16) 0.0289(7) Uani 1 1 d . . .
C11 C 0.3345(2) 0.8712(2) 0.44834(16) 0.0273(7) Uani 1 1 d . . .
C12 C 0.3040(2) 0.9397(2) 0.48041(17) 0.0326(8) Uani 1 1 d . . .
H12 H 0.2596 0.9402 0.5069 0.039 Uiso 1 1 calc R . .
C13 C 0.3507(2) 1.0027(2) 0.46547(17) 0.0324(8) Uani 1 1 d . . .
H13 H 0.3470 1.0559 0.4808 0.039 Uiso 1 1 calc R . .
C14 C 0.4074(2) 0.9754(2) 0.42217(16) 0.0281(7) Uani 1 1 d . . .
C15 C 0.4520(2) 1.0241(2) 0.38517(17) 0.0298(7) Uani 1 1 d . . .
C16 C 0.4861(2) 0.9974(2) 0.33233(17) 0.0310(8) Uani 1 1 d . . .
C17 C 0.5149(2) 1.0474(2) 0.28629(19) 0.0366(9) Uani 1 1 d . . .
H17 H 0.5228 1.1038 0.2887 0.044 Uiso 1 1 calc R . .
C18 C 0.5286(3) 0.9991(2) 0.23906(18) 0.0376(9) Uani 1 1 d . . .
H18 H 0.5451 1.0155 0.2011 0.045 Uiso 1 1 calc R . .
C19 C 0.5139(2) 0.9179(2) 0.25648(17) 0.0307(8) Uani 1 1 d . . .
C20 C 0.5241(2) 0.8504(2) 0.22009(17) 0.0323(8) Uani 1 1 d . . .
C21 C 0.5064(2) 0.5336(2) 0.34171(16) 0.0272(7) Uani 1 1 d . . .
C22 C 0.4767(2) 0.4844(2) 0.29311(18) 0.0349(8) Uani 1 1 d . . .
H22 H 0.4397 0.5055 0.2625 0.042 Uiso 1 1 calc R . .
C23 C 0.5008(3) 0.4047(2) 0.28933(18) 0.0346(8) Uani 1 1 d . . .
H23 H 0.4820 0.3712 0.2562 0.041 Uiso 1 1 calc R . .
C24 C 0.5529(2) 0.3763(2) 0.33531(18) 0.0317(8) Uani 1 1 d . . .
C25 C 0.5814(2) 0.4213(2) 0.38498(17) 0.0328(8) Uani 1 1 d . . .
H25 H 0.6167 0.3990 0.4160 0.039 Uiso 1 1 calc R . .
C26 C 0.5565(2) 0.5007(2) 0.38801(17) 0.0311(7) Uani 1 1 d . . .
H26 H 0.5739 0.5330 0.4222 0.037 Uiso 1 1 calc R . .
C27 C 0.4450(2) 1.1123(2) 0.39693(17) 0.0305(8) Uani 1 1 d . . .
C28 C 0.4966(3) 1.1514(2) 0.43990(19) 0.0411(9) Uani 1 1 d . . .
H28 H 0.5405 1.1231 0.4606 0.049 Uiso 1 1 calc R . .
C29 C 0.4853(3) 1.2320(2) 0.45354(18) 0.0419(10) Uani 1 1 d . . .
H29 H 0.5199 1.2588 0.4840 0.050 Uiso 1 1 calc R . .
C30 C 0.4232(2) 1.2714(2) 0.42192(18) 0.0331(8) Uani 1 1 d . . .
C31 C 0.3717(3) 1.2342(3) 0.3769(2) 0.0440(10) Uani 1 1 d . . .
H31 H 0.3297 1.2635 0.3550 0.053 Uiso 1 1 calc R . .
C32 C 0.3828(3) 1.1542(2) 0.3645(2) 0.0428(10) Uani 1 1 d . . .
H32 H 0.3481 1.1276 0.3340 0.051 Uiso 1 1 calc R . .
C33 C 0.1496(2) 0.8189(2) 0.44296(17) 0.0314(8) Uani 1 1 d . . .
C34 C 0.2179(2) 0.7859(2) 0.47622(16) 0.0292(7) Uani 1 1 d . . .
C35 C 0.2030(2) 0.7487(2) 0.52981(17) 0.0322(8) Uani 1 1 d . . .
H35 H 0.2491 0.7254 0.5519 0.039 Uiso 1 1 calc R . .
C36 C 0.1233(3) 0.7442(2) 0.55241(19) 0.0378(9) Uani 1 1 d . . .
C37 C 0.0570(2) 0.7763(2) 0.5167(2) 0.0386(9) Uani 1 1 d . . .
H37 H 0.0015 0.7728 0.5298 0.046 Uiso 1 1 calc R . .
C38 C 0.0692(2) 0.8127(2) 0.46340(19) 0.0372(9) Uani 1 1 d . . .
H38 H 0.0226 0.8337 0.4405 0.045 Uiso 1 1 calc R . .
C39 C 0.1139(3) 0.7093(3) 0.6139(2) 0.0426(10) Uani 1 1 d . . .
C40 C 0.1536(3) 0.6271(3) 0.6182(2) 0.0573(13) Uani 1 1 d . . .
H40A H 0.1238 0.5901 0.5894 0.086 Uiso 1 1 calc R . .
H40B H 0.1498 0.6073 0.6588 0.086 Uiso 1 1 calc R . .
H40C H 0.2129 0.6310 0.6091 0.086 Uiso 1 1 calc R . .
C41 C 0.0212(3) 0.7018(3) 0.6293(2) 0.0540(12) Uani 1 1 d . . .
H41A H -0.0026 0.7553 0.6335 0.081 Uiso 1 1 calc R . .
H41B H 0.0181 0.6736 0.6670 0.081 Uiso 1 1 calc R . .
H41C H -0.0108 0.6718 0.5971 0.081 Uiso 1 1 calc R . .
C42 C 0.1580(3) 0.7658(3) 0.6614(2) 0.0556(12) Uani 1 1 d . . .
H42A H 0.2183 0.7682 0.6553 0.083 Uiso 1 1 calc R . .
H42B H 0.1495 0.7459 0.7014 0.083 Uiso 1 1 calc R . .
H42C H 0.1342 0.8194 0.6576 0.083 Uiso 1 1 calc R . .
C43 C 0.1885(2) 0.8363(2) 0.33901(17) 0.0368(8) Uani 1 1 d . . .
H43A H 0.1414 0.8099 0.3149 0.044 Uiso 1 1 calc R . .
H43B H 0.2329 0.7964 0.3472 0.044 Uiso 1 1 calc R . .
C44 C 0.2233(3) 0.9061(3) 0.30498(18) 0.0416(9) Uani 1 1 d . . .
H44A H 0.2716 0.9301 0.3294 0.050 Uiso 1 1 calc R . .
H44B H 0.1794 0.9474 0.3008 0.050 Uiso 1 1 calc R . .
C45 C 0.2522(3) 0.8850(3) 0.24268(19) 0.0457(10) Uani 1 1 d . . .
H45A H 0.2041 0.8623 0.2174 0.055 Uiso 1 1 calc R . .
H45B H 0.2964 0.8439 0.2462 0.055 Uiso 1 1 calc R . .
C46 C 0.2872(3) 0.9594(3) 0.2122(2) 0.0518(11) Uani 1 1 d . . .
H46A H 0.2417 0.9991 0.2076 0.062 Uiso 1 1 calc R . .
H46B H 0.3326 0.9836 0.2393 0.062 Uiso 1 1 calc R . .
C47 C 0.3219(3) 0.9439(3) 0.1511(2) 0.0529(11) Uani 1 1 d . . .
H47A H 0.2764 0.9249 0.1218 0.064 Uiso 1 1 calc R . .
H47B H 0.3465 0.9937 0.1362 0.064 Uiso 1 1 calc R . .
C48 C 0.4549(3) 0.8873(3) 0.12455(19) 0.0406(9) Uani 1 1 d . . .
C49 C 0.5292(2) 0.8657(2) 0.15509(17) 0.0338(8) Uani 1 1 d . . .
C50 C 0.6034(3) 0.8589(2) 0.12501(18) 0.0358(8) Uani 1 1 d . . .
H50 H 0.6536 0.8422 0.1461 0.043 Uiso 1 1 calc R . .
C51 C 0.6042(3) 0.8768(2) 0.06366(19) 0.0427(10) Uani 1 1 d . A .
C52 C 0.5302(3) 0.9017(3) 0.0351(2) 0.0523(12) Uani 1 1 d . . .
H52 H 0.5302 0.9161 -0.0057 0.063 Uiso 1 1 calc R . .
C53 C 0.4549(3) 0.9064(3) 0.0641(2) 0.0489(11) Uani 1 1 d . . .
H53 H 0.4045 0.9224 0.0429 0.059 Uiso 1 1 calc R . .
C54 C 0.6865(3) 0.8710(2) 0.0312(2) 0.0551(13) Uani 1 1 d D . .
C55 C 0.7319(11) 0.9514(7) 0.0394(7) 0.052(4) Uani 0.48(3) 1 d PDU A 1
H55A H 0.7313 0.9695 0.0813 0.077 Uiso 0.48(3) 1 calc PR A 1
H55B H 0.7035 0.9906 0.0135 0.077 Uiso 0.48(3) 1 calc PR A 1
H55C H 0.7903 0.9458 0.0286 0.077 Uiso 0.48(3) 1 calc PR A 1
C56 C 0.7408(10) 0.8032(8) 0.0505(7) 0.070(4) Uani 0.48(3) 1 d PDU A 1
H56A H 0.7056 0.7556 0.0551 0.106 Uiso 0.48(3) 1 calc PR A 1
H56B H 0.7711 0.8171 0.0889 0.106 Uiso 0.48(3) 1 calc PR A 1
H56C H 0.7813 0.7922 0.0203 0.106 Uiso 0.48(3) 1 calc PR A 1
C57 C 0.6593(7) 0.8597(9) -0.0372(3) 0.054(4) Uani 0.48(3) 1 d PDU A 1
H57A H 0.7087 0.8467 -0.0594 0.081 Uiso 0.48(3) 1 calc PR A 1
H57B H 0.6344 0.9092 -0.0523 0.081 Uiso 0.48(3) 1 calc PR A 1
H57C H 0.6178 0.8160 -0.0427 0.081 Uiso 0.48(3) 1 calc PR A 1
C55' C 0.7218(9) 0.9547(5) 0.0207(8) 0.043(3) Uani 0.52(3) 1 d PDU A 2
H55D H 0.7418 0.9795 0.0591 0.064 Uiso 0.52(3) 1 calc PR A 2
H55E H 0.6774 0.9875 0.0017 0.064 Uiso 0.52(3) 1 calc PR A 2
H55F H 0.7687 0.9506 -0.0055 0.064 Uiso 0.52(3) 1 calc PR A 2
C56' C 0.7566(8) 0.8288(11) 0.0725(8) 0.082(5) Uani 0.52(3) 1 d PDU A 2
H56D H 0.7333 0.7795 0.0880 0.124 Uiso 0.52(3) 1 calc PR A 2
H56E H 0.7751 0.8648 0.1060 0.124 Uiso 0.52(3) 1 calc PR A 2
H56F H 0.8047 0.8158 0.0489 0.124 Uiso 0.52(3) 1 calc PR A 2
C57' C 0.6763(11) 0.8234(13) -0.0273(7) 0.101(6) Uani 0.52(3) 1 d PDU A 2
H57D H 0.7295 0.8240 -0.0469 0.152 Uiso 0.52(3) 1 calc PR A 2
H57E H 0.6322 0.8473 -0.0535 0.152 Uiso 0.52(3) 1 calc PR A 2
H57F H 0.6604 0.7682 -0.0192 0.152 Uiso 0.52(3) 1 calc PR A 2
C58 C -0.0161(2) 0.7108(2) 0.26137(16) 0.0306(7) Uani 1 1 d . . .
C59 C -0.0429(2) 0.7784(2) 0.29524(18) 0.0358(8) Uani 1 1 d . . .
H59 H -0.0590 0.7789 0.3354 0.043 Uiso 1 1 calc R . .
C60 C -0.0407(2) 0.8423(2) 0.25799(18) 0.0366(8) Uani 1 1 d . . .
H60 H -0.0581 0.8951 0.2669 0.044 Uiso 1 1 calc R . .
C61 C -0.0075(2) 0.8153(2) 0.20335(16) 0.0284(7) Uani 1 1 d . . .
C62 C 0.0157(2) 0.8641(2) 0.15713(16) 0.0283(7) Uani 1 1 d . . .
C63 C 0.0644(2) 0.8391(2) 0.11021(16) 0.0280(7) Uani 1 1 d . . .
C64 C 0.1098(2) 0.8911(2) 0.07365(17) 0.0347(8) Uani 1 1 d . . .
H64 H 0.1022 0.9470 0.0697 0.042 Uiso 1 1 calc R . .
C65 C 0.1662(2) 0.8450(2) 0.04545(17) 0.0336(8) Uani 1 1 d . . .
H65 H 0.2073 0.8633 0.0198 0.040 Uiso 1 1 calc R . .
C66 C 0.1520(2) 0.7640(2) 0.06179(16) 0.0291(7) Uani 1 1 d . . .
C67 C 0.1949(2) 0.6974(2) 0.04153(16) 0.0300(7) Uani 1 1 d . . .
C68 C 0.1685(2) 0.6187(2) 0.04845(16) 0.0286(7) Uani 1 1 d . . .
C69 C 0.2021(2) 0.5509(2) 0.01823(17) 0.0324(8) Uani 1 1 d . . .
H69 H 0.2463 0.5519 -0.0083 0.039 Uiso 1 1 calc R . .
C70 C 0.1595(2) 0.4847(2) 0.03430(17) 0.0329(8) Uani 1 1 d . . .
H70 H 0.1659 0.4316 0.0196 0.039 Uiso 1 1 calc R . .
C71 C 0.1023(2) 0.5114(2) 0.07841(16) 0.0296(7) Uani 1 1 d . . .
C72 C 0.0603(2) 0.4613(2) 0.11566(18) 0.0328(8) Uani 1 1 d . . .
C73 C 0.0254(2) 0.4869(2) 0.16821(18) 0.0334(8) Uani 1 1 d . . .
C74 C -0.0036(3) 0.4365(2) 0.21446(19) 0.0397(9) Uani 1 1 d . . .
H74 H -0.0110 0.3801 0.2120 0.048 Uiso 1 1 calc R . .
C75 C -0.0180(3) 0.4841(2) 0.26144(19) 0.0390(9) Uani 1 1 d . . .
H75 H -0.0348 0.4672 0.2992 0.047 Uiso 1 1 calc R . .
C76 C -0.0036(2) 0.5650(2) 0.24479(17) 0.0315(8) Uani 1 1 d . . .
C77 C -0.0154(2) 0.6316(2) 0.28133(17) 0.0303(7) Uani 1 1 d . . .
C78 C -0.0048(2) 0.9511(2) 0.16098(17) 0.0314(8) Uani 1 1 d . . .
C79 C 0.0282(2) 0.9986(2) 0.20934(17) 0.0345(8) Uani 1 1 d . . .
H79 H 0.0648 0.9757 0.2393 0.041 Uiso 1 1 calc R . .
C80 C 0.0081(3) 1.0792(2) 0.21414(18) 0.0385(9) Uani 1 1 d . . .
H80 H 0.0307 1.1115 0.2469 0.046 Uiso 1 1 calc R . .
C81 C -0.0454(2) 1.1110(2) 0.17019(19) 0.0354(8) Uani 1 1 d . . .
C82 C -0.0771(3) 1.0664(2) 0.12112(18) 0.0370(8) Uani 1 1 d . . .
H82 H -0.1124 1.0902 0.0908 0.044 Uiso 1 1 calc R . .
C83 C -0.0563(2) 0.9862(2) 0.11679(17) 0.0335(8) Uani 1 1 d . . .
H83 H -0.0777 0.9549 0.0831 0.040 Uiso 1 1 calc R . .
C84 C 0.0668(2) 0.3731(2) 0.10363(17) 0.0318(8) Uani 1 1 d . . .
C85 C 0.1205(3) 0.3277(3) 0.1424(2) 0.0415(9) Uani 1 1 d . . .
H85 H 0.1491 0.3528 0.1765 0.050 Uiso 1 1 calc R . .
C86 C 0.1315(3) 0.2464(2) 0.1309(2) 0.0422(9) Uani 1 1 d . . .
H86 H 0.1677 0.2153 0.1562 0.051 Uiso 1 1 calc R . .
C87 C 0.0866(2) 0.2123(2) 0.08018(18) 0.0353(8) Uani 1 1 d . . .
C88 C 0.0319(3) 0.2543(3) 0.0439(2) 0.0462(10) Uani 1 1 d . . .
H88 H 0.0006 0.2288 0.0111 0.055 Uiso 1 1 calc R . .
C89 C 0.0235(3) 0.3352(2) 0.0561(2) 0.0464(10) Uani 1 1 d . . .
H89 H -0.0136 0.3654 0.0307 0.056 Uiso 1 1 calc R . .
C90 C 0.3509(2) 0.6829(2) 0.04813(17) 0.0322(8) Uani 1 1 d . . .
C91 C 0.2789(2) 0.7091(2) 0.01536(17) 0.0316(8) Uani 1 1 d . . .
C92 C 0.2876(3) 0.7427(2) -0.04012(19) 0.0376(9) Uani 1 1 d . . .
H92 H 0.2387 0.7605 -0.0623 0.045 Uiso 1 1 calc R . .
C93 C 0.3658(3) 0.7512(2) -0.06449(19) 0.0408(9) Uani 1 1 d . . .
C94 C 0.4357(3) 0.7253(2) -0.0306(2) 0.0431(10) Uani 1 1 d . . .
H94 H 0.4897 0.7301 -0.0461 0.052 Uiso 1 1 calc R . .
C95 C 0.4291(3) 0.6924(3) 0.0252(2) 0.0412(9) Uani 1 1 d . . .
H95 H 0.4783 0.6764 0.0478 0.049 Uiso 1 1 calc R . .
C96 C 0.3710(3) 0.7858(3) -0.1273(2) 0.0498(12) Uani 1 1 d . . .
C97 C 0.3293(4) 0.8672(3) -0.1295(3) 0.0666(16) Uani 1 1 d . . .
H97A H 0.3573 0.9031 -0.0990 0.100 Uiso 1 1 calc R . .
H97B H 0.2697 0.8612 -0.1216 0.100 Uiso 1 1 calc R . .
H97C H 0.3339 0.8896 -0.1692 0.100 Uiso 1 1 calc R . .
C98 C 0.4619(3) 0.7966(3) -0.1446(2) 0.0613(14) Uani 1 1 d . . .
H98A H 0.4912 0.7456 -0.1411 0.092 Uiso 1 1 calc R . .
H98B H 0.4907 0.8366 -0.1177 0.092 Uiso 1 1 calc R . .
H98C H 0.4618 0.8145 -0.1860 0.092 Uiso 1 1 calc R . .
C99 C 0.3254(3) 0.7274(4) -0.1737(2) 0.0596(13) Uani 1 1 d . . .
H99A H 0.3361 0.7441 -0.2143 0.089 Uiso 1 1 calc R . .
H99B H 0.2648 0.7280 -0.1686 0.089 Uiso 1 1 calc R . .
H99C H 0.3467 0.6733 -0.1676 0.089 Uiso 1 1 calc R . .
C100 C 0.3209(3) 0.6827(3) 0.15348(18) 0.0401(9) Uani 1 1 d . . .
H10A H 0.2743 0.7196 0.1429 0.048 Uiso 1 1 calc R . .
H10B H 0.3686 0.7140 0.1729 0.048 Uiso 1 1 calc R . .
C101 C 0.2920(3) 0.6187(3) 0.19502(18) 0.0404(9) Uani 1 1 d . . .
H10C H 0.3404 0.5848 0.2073 0.048 Uiso 1 1 calc R . .
H10D H 0.2489 0.5842 0.1731 0.048 Uiso 1 1 calc R . .
C102 C 0.2551(3) 0.6550(3) 0.25129(19) 0.0431(9) Uani 1 1 d . . .
H10E H 0.3001 0.6837 0.2760 0.052 Uiso 1 1 calc R . .
H10F H 0.2115 0.6943 0.2391 0.052 Uiso 1 1 calc R . .
C103 C 0.2164(3) 0.5911(3) 0.2885(2) 0.0453(10) Uani 1 1 d . . .
H10G H 0.2618 0.5590 0.3080 0.054 Uiso 1 1 calc R . .
H10H H 0.1806 0.5549 0.2619 0.054 Uiso 1 1 calc R . .
C104 C 0.1630(3) 0.6279(3) 0.33675(19) 0.0472(10) Uani 1 1 d . . .
H10I H 0.2002 0.6556 0.3680 0.057 Uiso 1 1 calc R . .
H10J H 0.1243 0.6677 0.3185 0.057 Uiso 1 1 calc R . .
C105 C 0.0401(3) 0.5904(2) 0.38314(19) 0.0386(9) Uani 1 1 d . . .
C106 C -0.0275(2) 0.6179(2) 0.34535(17) 0.0317(8) Uani 1 1 d . . .
C107 C -0.1052(2) 0.6304(2) 0.37023(18) 0.0331(8) Uani 1 1 d . . .
H107 H -0.1511 0.6486 0.3451 0.040 Uiso 1 1 calc R . .
C108 C -0.1175(3) 0.6174(2) 0.42989(17) 0.0342(8) Uani 1 1 d . . .
C109 C -0.0491(3) 0.5927(2) 0.46577(19) 0.0422(9) Uani 1 1 d . . .
H109 H -0.0551 0.5848 0.5072 0.051 Uiso 1 1 calc R . .
C110 C 0.0273(3) 0.5795(2) 0.44264(19) 0.0425(9) Uani 1 1 d . . .
H110 H 0.0728 0.5622 0.4685 0.051 Uiso 1 1 calc R . .
C111 C -0.2054(3) 0.6298(2) 0.4554(2) 0.0438(10) Uani 1 1 d . . .
C112 C -0.1980(3) 0.6994(3) 0.5007(2) 0.0567(12) Uani 1 1 d . . .
H11A H -0.2533 0.7099 0.5159 0.085 Uiso 1 1 calc R . .
H11B H -0.1779 0.7471 0.4811 0.085 Uiso 1 1 calc R . .
H11C H -0.1581 0.6859 0.5340 0.085 Uiso 1 1 calc R . .
C113 C -0.2323(3) 0.5530(3) 0.4846(2) 0.0503(11) Uani 1 1 d . . .
H11D H -0.1937 0.5425 0.5194 0.076 Uiso 1 1 calc R . .
H11E H -0.2309 0.5083 0.4556 0.076 Uiso 1 1 calc R . .
H11F H -0.2896 0.5587 0.4976 0.076 Uiso 1 1 calc R . .
C114 C -0.2733(3) 0.6483(3) 0.4065(2) 0.0565(12) Uani 1 1 d . . .
H11G H -0.3271 0.6564 0.4246 0.085 Uiso 1 1 calc R . .
H11H H -0.2788 0.6035 0.3775 0.085 Uiso 1 1 calc R . .
H11I H -0.2576 0.6969 0.3861 0.085 Uiso 1 1 calc R . .

loop_
_atom_site_aniso_label
_atom_site_aniso_U_11
_atom_site_aniso_U_22
_atom_site_aniso_U_33
_atom_site_aniso_U_23
_atom_site_aniso_U_13
_atom_site_aniso_U_12
Fe1 0.0284(3) 0.0196(3) 0.0283(3) 0.0030(2) 0.0047(2) 0.00150(19)
Fe2 0.0293(3) 0.0227(3) 0.0275(3) 0.0030(2) 0.0042(2) 0.0007(2)
Cl1 0.0326(4) 0.0348(5) 0.0455(5) -0.0022(4) -0.0009(3) 0.0045(3)
Cl2 0.0331(4) 0.0454(5) 0.0435(5) -0.0015(4) -0.0032(4) 0.0031(4)
O1 0.0390(13) 0.0286(13) 0.0351(14) 0.0064(11) 0.0057(10) 0.0117(10)
O2 0.0628(18) 0.0433(17) 0.0529(18) 0.0154(15) 0.0153(14) 0.0198(14)
O3 0.0690(19) 0.0224(14) 0.0544(19) -0.0062(13) 0.0099(15) 0.0041(13)
O4 0.0572(18) 0.0273(14) 0.071(2) 0.0066(14) 0.0010(15) 0.0155(13)
O5 0.0501(16) 0.0284(14) 0.0568(19) 0.0050(13) 0.0138(14) 0.0070(12)
O6 0.0632(18) 0.0352(16) 0.0426(17) -0.0068(13) 0.0116(14) -0.0075(13)
O7 0.0460(14) 0.0290(13) 0.0337(14) 0.0067(11) 0.0093(11) 0.0133(11)
O8 0.0535(16) 0.0369(16) 0.0562(18) 0.0115(14) 0.0146(13) 0.0116(12)
O9 0.084(2) 0.0272(15) 0.066(2) -0.0082(16) 0.0239(18) 0.0039(15)
O10 0.081(2) 0.0265(15) 0.077(2) 0.0113(16) 0.0087(19) 0.0198(15)
O11 0.0526(16) 0.0297(14) 0.061(2) 0.0043(14) 0.0102(14) 0.0069(12)
O12 0.075(2) 0.0335(15) 0.0438(18) -0.0111(13) 0.0121(15) -0.0068(14)
N1 0.0340(14) 0.0236(15) 0.0293(15) 0.0016(12) 0.0048(11) 0.0016(11)
N2 0.0324(14) 0.0205(14) 0.0271(15) 0.0030(11) 0.0067(11) 0.0038(11)
N3 0.0331(14) 0.0173(13) 0.0277(15) 0.0047(11) 0.0047(11) 0.0023(11)
N4 0.0365(15) 0.0195(14) 0.0352(17) 0.0014(12) 0.0098(12) 0.0000(11)
N5 0.0429(17) 0.0189(15) 0.0460(19) 0.0015(14) 0.0190(15) 0.0031(13)
N6 0.0464(18) 0.0274(16) 0.042(2) -0.0009(15) 0.0206(15) 0.0009(14)
N7 0.0331(14) 0.0223(14) 0.0288(15) 0.0031(12) 0.0060(11) 0.0036(11)
N8 0.0337(14) 0.0182(13) 0.0279(15) 0.0047(11) 0.0067(11) 0.0025(11)
N9 0.0347(15) 0.0240(15) 0.0293(15) 0.0028(12) 0.0067(12) 0.0006(11)
N10 0.0386(15) 0.0218(14) 0.0337(16) 0.0009(12) 0.0059(12) 0.0005(12)
N11 0.054(2) 0.0228(16) 0.054(2) 0.0026(16) 0.0277(17) 0.0058(14)
N12 0.0483(19) 0.0304(17) 0.046(2) -0.0001(16) 0.0245(16) -0.0044(15)
C1 0.0402(18) 0.0252(18) 0.0284(18) 0.0028(15) 0.0079(14) 0.0042(14)
C2 0.043(2) 0.0293(19) 0.034(2) 0.0017(16) 0.0115(15) 0.0015(15)
C3 0.0427(19) 0.0274(18) 0.035(2) -0.0008(15) 0.0113(15) 0.0026(15)
C4 0.0328(16) 0.0249(17) 0.0300(18) -0.0004(14) 0.0073(13) 0.0020(13)
C5 0.0311(16) 0.0222(17) 0.0309(18) 0.0026(14) 0.0010(13) 0.0044(13)
C6 0.0318(16) 0.0147(15) 0.0310(18) 0.0070(13) 0.0032(13) 0.0042(12)
C7 0.0380(18) 0.0187(16) 0.0326(18) 0.0090(14) 0.0042(14) 0.0065(13)
C8 0.0360(17) 0.0225(17) 0.0339(19) 0.0082(14) 0.0083(14) 0.0029(13)
C9 0.0281(15) 0.0214(16) 0.0282(17) 0.0092(13) 0.0043(13) 0.0055(12)
C10 0.0323(17) 0.0249(17) 0.0302(18) 0.0096(14) 0.0046(14) 0.0018(13)
C11 0.0302(16) 0.0252(17) 0.0270(17) 0.0020(14) 0.0048(13) 0.0047(13)
C12 0.0390(18) 0.0267(18) 0.0331(19) 0.0057(15) 0.0077(15) 0.0069(14)
C13 0.046(2) 0.0181(16) 0.0339(19) 0.0003(14) 0.0067(15) 0.0030(14)
C14 0.0360(17) 0.0164(15) 0.0324(18) 0.0036(14) 0.0046(14) 0.0035(13)
C15 0.0342(17) 0.0217(17) 0.0338(19) 0.0053(14) 0.0038(14) -0.0021(13)
C16 0.0416(18) 0.0177(16) 0.0340(19) 0.0056(14) 0.0039(15) -0.0039(13)
C17 0.044(2) 0.0244(18) 0.043(2) 0.0089(16) 0.0082(16) -0.0017(15)
C18 0.048(2) 0.0277(19) 0.039(2) 0.0063(16) 0.0141(16) -0.0042(15)
C19 0.0382(18) 0.0255(18) 0.0297(18) 0.0070(15) 0.0106(14) 0.0001(14)
C20 0.0376(18) 0.0259(18) 0.035(2) 0.0037(15) 0.0119(15) -0.0016(14)
C21 0.0302(16) 0.0188(16) 0.0334(18) 0.0012(14) 0.0079(13) 0.0058(12)
C22 0.044(2) 0.0254(18) 0.035(2) 0.0033(15) 0.0004(15) 0.0032(15)
C23 0.048(2) 0.0251(18) 0.0315(19) -0.0030(15) 0.0092(15) 0.0039(15)
C24 0.0364(18) 0.0185(16) 0.042(2) 0.0020(15) 0.0107(15) 0.0027(13)
C25 0.0360(18) 0.0280(18) 0.0347(19) 0.0006(15) 0.0035(14) 0.0065(14)
C26 0.0363(18) 0.0221(17) 0.0350(19) -0.0015(15) 0.0028(14) 0.0037(14)
C27 0.0351(17) 0.0240(17) 0.0331(18) 0.0115(15) 0.0048(14) -0.0019(13)
C28 0.061(2) 0.0227(18) 0.038(2) 0.0032(16) -0.0134(18) 0.0024(16)
C29 0.062(2) 0.030(2) 0.032(2) 0.0068(16) -0.0104(17) -0.0085(18)
C30 0.046(2) 0.0158(16) 0.039(2) 0.0034(15) 0.0139(16) 0.0016(14)
C31 0.039(2) 0.034(2) 0.058(3) -0.0052(19) -0.0052(18) 0.0082(16)
C32 0.040(2) 0.030(2) 0.057(3) -0.0059(19) -0.0054(18) 0.0108(16)
C33 0.0323(17) 0.0254(17) 0.037(2) 0.0022(15) 0.0050(14) 0.0035(13)
C34 0.0359(18) 0.0196(16) 0.0331(19) 0.0042(14) 0.0069(14) 0.0079(13)
C35 0.0393(18) 0.0227(17) 0.036(2) 0.0027(15) 0.0120(15) 0.0043(14)
C36 0.046(2) 0.0246(18) 0.045(2) 0.0036(16) 0.0169(17) 0.0073(15)
C37 0.0318(18) 0.035(2) 0.050(2) 0.0012(18) 0.0138(16) 0.0046(15)
C38 0.0323(18) 0.036(2) 0.044(2) 0.0041(17) 0.0079(15) 0.0082(15)
C39 0.051(2) 0.034(2) 0.045(2) 0.0102(18) 0.0199(18) 0.0104(17)
C40 0.070(3) 0.042(2) 0.065(3) 0.028(2) 0.033(2) 0.018(2)
C41 0.054(2) 0.049(3) 0.064(3) 0.015(2) 0.037(2) 0.009(2)
C42 0.060(3) 0.059(3) 0.051(3) 0.011(2) 0.028(2) 0.015(2)
C43 0.0379(18) 0.041(2) 0.0315(19) -0.0005(16) 0.0013(15) 0.0123(16)
C44 0.044(2) 0.046(2) 0.037(2) 0.0127(18) 0.0070(16) 0.0196(17)
C45 0.045(2) 0.053(3) 0.039(2) 0.004(2) 0.0036(17) 0.0138(19)
C46 0.059(3) 0.048(3) 0.050(3) 0.009(2) 0.017(2) 0.015(2)
C47 0.057(2) 0.049(3) 0.056(3) 0.022(2) 0.012(2) 0.021(2)
C48 0.046(2) 0.042(2) 0.036(2) 0.0041(17) 0.0118(16) 0.0106(17)
C49 0.048(2) 0.0252(17) 0.0292(19) 0.0034(15) 0.0080(15) 0.0021(15)
C50 0.047(2) 0.0241(17) 0.037(2) 0.0094(16) 0.0125(16) 0.0045(15)
C51 0.073(3) 0.0201(17) 0.038(2) 0.0041(16) 0.024(2) 0.0023(17)
C52 0.089(3) 0.033(2) 0.037(2) 0.0137(18) 0.011(2) 0.020(2)
C53 0.074(3) 0.040(2) 0.033(2) 0.0062(18) 0.0043(19) 0.024(2)
C54 0.074(3) 0.038(2) 0.058(3) 0.005(2) 0.041(2) 0.006(2)
C55 0.052(6) 0.058(7) 0.045(7) 0.008(5) -0.004(5) 0.005(5)
C56 0.098(8) 0.052(6) 0.066(7) 0.013(6) 0.032(6) 0.027(6)
C57 0.055(6) 0.056(7) 0.053(6) -0.001(5) 0.020(4) -0.002(5)
C55' 0.046(5) 0.036(5) 0.046(7) 0.016(4) -0.004(5) 0.007(4)
C56' 0.083(7) 0.064(7) 0.109(9) 0.028(7) 0.058(6) 0.035(6)
C57' 0.097(8) 0.103(10) 0.107(9) -0.041(7) 0.042(7) 0.003(7)
C58 0.0342(17) 0.0287(18) 0.0296(18) 0.0044(15) 0.0066(14) 0.0027(14)
C59 0.0423(19) 0.0312(19) 0.036(2) 0.0068(16) 0.0134(16) 0.0060(15)
C60 0.046(2) 0.0263(18) 0.040(2) 0.0056(16) 0.0166(16) 0.0062(15)
C61 0.0269(15) 0.0270(17) 0.0320(18) 0.0002(14) 0.0062(13) 0.0055(13)
C62 0.0307(16) 0.0247(17) 0.0300(18) 0.0044(14) 0.0033(13) 0.0070(13)
C63 0.0346(17) 0.0185(16) 0.0315(18) 0.0058(14) 0.0044(14) 0.0063(13)
C64 0.0407(19) 0.0276(18) 0.037(2) 0.0089(16) 0.0102(15) 0.0101(15)
C65 0.046(2) 0.0219(17) 0.0345(19) 0.0063(15) 0.0119(16) 0.0054(14)
C66 0.0348(17) 0.0213(17) 0.0322(18) 0.0086(14) 0.0077(14) 0.0051(13)
C67 0.0376(18) 0.0269(18) 0.0266(17) 0.0060(14) 0.0090(14) 0.0044(14)
C68 0.0354(17) 0.0229(17) 0.0283(18) 0.0054(14) 0.0064(14) 0.0050(13)
C69 0.0412(19) 0.0250(18) 0.0323(19) 0.0037(15) 0.0096(15) 0.0039(14)
C70 0.0446(19) 0.0222(17) 0.0327(19) -0.0011(15) 0.0085(15) 0.0023(14)
C71 0.0365(17) 0.0224(17) 0.0304(18) 0.0014(14) 0.0041(14) 0.0017(13)
C72 0.0321(17) 0.0304(19) 0.036(2) -0.0003(16) 0.0033(14) -0.0012(14)
C73 0.0386(18) 0.0233(17) 0.039(2) 0.0076(16) 0.0075(15) 0.0009(14)
C74 0.053(2) 0.0249(19) 0.042(2) 0.0086(17) 0.0098(17) -0.0024(16)
C75 0.049(2) 0.0270(19) 0.044(2) 0.0117(17) 0.0176(17) 0.0000(15)
C76 0.0378(18) 0.0255(18) 0.0325(19) 0.0067(15) 0.0116(14) -0.0020(14)
C77 0.0333(17) 0.0243(17) 0.0342(19) 0.0054(15) 0.0071(14) -0.0002(13)
C78 0.0337(17) 0.0287(19) 0.0333(19) 0.0044(15) 0.0113(14) 0.0042(14)
C79 0.044(2) 0.0297(19) 0.0300(19) 0.0040(15) 0.0020(15) 0.0077(15)
C80 0.052(2) 0.032(2) 0.032(2) -0.0036(16) 0.0082(16) -0.0033(17)
C81 0.0401(19) 0.0243(18) 0.044(2) 0.0056(16) 0.0171(16) 0.0064(14)
C82 0.045(2) 0.0293(19) 0.038(2) 0.0047(16) 0.0086(16) 0.0097(15)
C83 0.0411(19) 0.0289(19) 0.0313(19) 0.0042(15) 0.0044(15) 0.0111(15)
C84 0.0345(17) 0.0253(18) 0.036(2) 0.0026(15) 0.0084(14) -0.0041(14)
C85 0.046(2) 0.037(2) 0.041(2) -0.0068(18) -0.0043(17) 0.0025(17)
C86 0.043(2) 0.030(2) 0.053(3) -0.0037(18) 0.0019(18) 0.0095(16)
C87 0.043(2) 0.0233(18) 0.041(2) 0.0027(16) 0.0152(16) -0.0031(15)
C88 0.071(3) 0.027(2) 0.039(2) 0.0012(17) -0.006(2) -0.0071(18)
C89 0.071(3) 0.0241(19) 0.043(2) 0.0071(17) -0.008(2) -0.0024(18)
C90 0.0414(19) 0.0230(17) 0.0337(19) 0.0044(15) 0.0112(15) 0.0064(14)
C91 0.0383(18) 0.0200(16) 0.038(2) 0.0027(15) 0.0141(15) 0.0029(13)
C92 0.046(2) 0.0272(18) 0.042(2) 0.0078(16) 0.0171(17) 0.0113(15)
C93 0.052(2) 0.0291(19) 0.044(2) 0.0074(17) 0.0206(18) 0.0098(16)
C94 0.047(2) 0.0291(19) 0.056(3) 0.0070(18) 0.0230(19) 0.0073(16)
C95 0.0364(19) 0.038(2) 0.050(2) 0.0002(19) 0.0066(17) 0.0051(16)
C96 0.057(3) 0.044(2) 0.053(3) 0.016(2) 0.028(2) 0.017(2)
C97 0.083(4) 0.053(3) 0.071(3) 0.033(3) 0.042(3) 0.025(3)
C98 0.067(3) 0.060(3) 0.063(3) 0.020(3) 0.037(3) 0.009(2)
C99 0.065(3) 0.070(3) 0.046(3) 0.008(2) 0.019(2) 0.009(2)
C100 0.045(2) 0.039(2) 0.037(2) -0.0034(17) 0.0024(16) 0.0144(17)
C101 0.045(2) 0.043(2) 0.035(2) 0.0103(18) 0.0103(16) 0.0165(17)
C102 0.041(2) 0.047(2) 0.041(2) 0.0005(19) 0.0025(16) 0.0114(17)
C103 0.045(2) 0.047(2) 0.044(2) 0.003(2) 0.0075(17) 0.0042(18)
C104 0.065(3) 0.036(2) 0.041(2) 0.0074(18) 0.0017(19) 0.0089(19)
C105 0.044(2) 0.0304(19) 0.043(2) 0.0016(17) 0.0106(16) 0.0100(15)
C106 0.0403(19) 0.0240(17) 0.0318(19) 0.0033(15) 0.0080(15) 0.0049(14)
C107 0.0408(19) 0.0231(17) 0.037(2) 0.0073(15) 0.0103(15) 0.0075(14)
C108 0.049(2) 0.0228(17) 0.0331(19) 0.0080(15) 0.0166(16) 0.0045(15)
C109 0.063(2) 0.033(2) 0.032(2) 0.0063(17) 0.0131(18) 0.0053(18)
C110 0.058(2) 0.030(2) 0.039(2) 0.0044(17) 0.0010(18) 0.0130(17)
C111 0.054(2) 0.0280(19) 0.053(3) 0.0038(18) 0.028(2) 0.0054(17)
C112 0.070(3) 0.042(2) 0.061(3) -0.006(2) 0.026(2) 0.001(2)
C113 0.049(2) 0.040(2) 0.066(3) 0.015(2) 0.022(2) 0.0107(18)
C114 0.055(3) 0.046(3) 0.072(3) 0.013(2) 0.022(2) 0.013(2)

loop_
_atom_type_symbol
_atom_type_description
_atom_type_scat_dispersion_real
_atom_type_scat_dispersion_imag
_atom_type_scat_source
C C 0.0181 0.0091 'International Tables Vol C Tables 4.2.6.8 and 6.1.1.4'
H H 0.0000 0.0000 'International Tables Vol C Tables 4.2.6.8 and 6.1.1.4'
N N 0.0311 0.0180 'International Tables Vol C Tables 4.2.6.8 and 6.1.1.4'
O O 0.0492 0.0322 'International Tables Vol C Tables 4.2.6.8 and 6.1.1.4'
Cl Cl 0.3639 0.7018 'International Tables Vol C Tables 4.2.6.8 and 6.1.1.4'
Fe Fe -1.1336 3.1974 'International Tables Vol C Tables 4.2.6.8 and 6.1.1.4'

loop_
_geom_angle_atom_site_label_1
_geom_angle_atom_site_label_2
_geom_angle_atom_site_label_3
_geom_angle
N4 Fe1 N3 85.73(11)
N4 Fe1 N1 87.59(12)
N3 Fe1 N1 150.47(12)
N4 Fe1 N2 151.46(12)
N3 Fe1 N2 86.53(11)
N1 Fe1 N2 85.74(12)
N4 Fe1 Cl1 101.00(9)
N3 Fe1 Cl1 105.69(9)
N1 Fe1 Cl1 103.82(9)
N2 Fe1 Cl1 107.54(9)
N9 Fe2 N7 151.02(12)
N9 Fe2 N8 86.81(12)
N7 Fe2 N8 86.26(12)
N9 Fe2 N10 85.41(12)
N7 Fe2 N10 87.89(12)
N8 Fe2 N10 152.51(12)
N9 Fe2 Cl2 107.00(9)
N7 Fe2 Cl2 101.96(9)
N8 Fe2 Cl2 106.05(9)
N10 Fe2 Cl2 101.44(9)
C33 O1 C43 121.7(3)
C48 O2 C47 119.7(3)
C90 O7 C100 118.4(3)
C105 O8 C104 116.1(3)
C4 N1 C1 106.8(3)
C4 N1 Fe1 124.0(2)
C1 N1 Fe1 128.0(2)
C9 N2 C6 107.2(3)
C9 N2 Fe1 129.3(2)
C6 N2 Fe1 123.3(2)
C11 N3 C14 106.0(3)
C11 N3 Fe1 129.1(2)
C14 N3 Fe1 124.6(2)
C19 N4 C16 106.8(3)
C19 N4 Fe1 127.9(2)
C16 N4 Fe1 124.4(2)
O3 N5 O4 124.0(3)
O3 N5 C24 118.4(3)
O4 N5 C24 117.6(3)
O6 N6 O5 123.4(3)
O6 N6 C30 118.3(3)
O5 N6 C30 118.2(4)
C58 N7 C61 107.0(3)
C58 N7 Fe2 127.8(2)
C61 N7 Fe2 123.7(2)
C66 N8 C63 106.1(3)
C66 N8 Fe2 129.6(2)
C63 N8 Fe2 124.0(2)
C68 N9 C71 106.5(3)
C68 N9 Fe2 128.3(2)
C71 N9 Fe2 125.0(2)
C76 N10 C73 106.6(3)
C76 N10 Fe2 127.1(2)
C73 N10 Fe2 124.8(3)
O9 N11 O10 123.8(4)
O9 N11 C81 118.0(4)
O10 N11 C81 118.3(4)
O12 N12 O11 123.4(4)
O12 N12 C87 118.2(4)
O11 N12 C87 118.3(4)
N1 C1 C20 124.9(3)
N1 C1 C2 110.2(3)
C20 C1 C2 124.8(3)
C3 C2 C1 106.8(3)
C3 C2 H2 126.6
C1 C2 H2 126.6
C2 C3 C4 107.1(3)
C2 C3 H3 126.5
C4 C3 H3 126.5
N1 C4 C5 124.7(3)
N1 C4 C3 108.9(3)
C5 C4 C3 125.8(3)
C6 C5 C4 124.5(3)
C6 C5 C21 117.6(3)
C4 C5 C21 117.7(3)
C5 C6 N2 124.8(3)
C5 C6 C7 125.0(3)
N2 C6 C7 108.9(3)
C8 C7 C6 107.8(3)
C8 C7 H7 126.1
C6 C7 H7 126.1
C7 C8 C9 106.3(3)
C7 C8 H8 126.8
C9 C8 H8 126.8
N2 C9 C10 124.9(3)
N2 C9 C8 109.7(3)
C10 C9 C8 125.4(3)
C9 C10 C11 123.5(3)
C9 C10 C34 120.5(3)
C11 C10 C34 115.6(3)
N3 C11 C10 125.5(3)
N3 C11 C12 110.3(3)
C10 C11 C12 124.1(3)
C13 C12 C11 106.5(3)
C13 C12 H12 126.8
C11 C12 H12 126.8
C12 C13 C14 107.9(3)
C12 C13 H13 126.1
C14 C13 H13 126.1
N3 C14 C15 124.1(3)
N3 C14 C13 109.2(3)
C15 C14 C13 125.6(3)
C14 C15 C16 124.2(3)
C14 C15 C27 115.5(3)
C16 C15 C27 118.9(3)
N4 C16 C15 124.6(3)
N4 C16 C17 109.3(3)
C15 C16 C17 125.8(3)
C18 C17 C16 106.9(3)
C18 C17 H17 126.6
C16 C17 H17 126.6
C17 C18 C19 107.7(3)
C17 C18 H18 126.2
C19 C18 H18 126.2
N4 C19 C20 125.9(3)
N4 C19 C18 109.3(3)
C20 C19 C18 124.8(3)
C1 C20 C19 124.4(3)
C1 C20 C49 119.9(3)
C19 C20 C49 115.5(3)
C26 C21 C22 119.1(3)
C26 C21 C5 119.8(3)
C22 C21 C5 121.1(3)
C23 C22 C21 120.6(3)
C23 C22 H22 119.7
C21 C22 H22 119.7
C24 C23 C22 117.6(4)
C24 C23 H23 121.2
C22 C23 H23 121.2
C23 C24 C25 124.0(3)
C23 C24 N5 117.2(4)
C25 C24 N5 118.7(3)
C24 C25 C26 117.5(3)
C24 C25 H25 121.2
C26 C25 H25 121.2
C25 C26 C21 121.0(4)
C25 C26 H26 119.5
C21 C26 H26 119.5
C28 C27 C32 120.0(4)
C28 C27 C15 121.4(3)
C32 C27 C15 118.6(3)
C27 C28 C29 120.8(4)
C27 C28 H28 119.6
C29 C28 H28 119.6
C30 C29 C28 118.1(4)
C30 C29 H29 120.9
C28 C29 H29 120.9
C29 C30 C31 122.5(4)
C29 C30 N6 118.9(4)
C31 C30 N6 118.6(4)
C32 C31 C30 118.7(4)
C32 C31 H31 120.6
C30 C31 H31 120.6
C31 C32 C27 119.8(4)
C31 C32 H32 120.1
C27 C32 H32 120.1
C38 C33 O1 117.2(3)
C38 C33 C34 119.7(3)
O1 C33 C34 122.6(3)
C35 C34 C33 118.5(3)
C35 C34 C10 122.5(3)
C33 C34 C10 119.0(3)
C34 C35 C36 122.9(4)
C34 C35 H35 118.5
C36 C35 H35 118.5
C35 C36 C37 116.2(4)
C35 C36 C39 119.5(4)
C37 C36 C39 124.3(4)
C38 C37 C36 122.4(3)
C38 C37 H37 118.8
C36 C37 H37 118.8
C37 C38 C33 120.2(4)
C37 C38 H38 119.9
C33 C38 H38 119.9
C36 C39 C40 111.0(3)
C36 C39 C42 108.5(3)
C40 C39 C42 109.2(4)
C36 C39 C41 112.6(4)
C40 C39 C41 108.5(4)
C42 C39 C41 107.0(4)
C39 C40 H40A 109.5
C39 C40 H40B 109.5
H40A C40 H40B 109.5
C39 C40 H40C 109.5
H40A C40 H40C 109.5
H40B C40 H40C 109.5
C39 C41 H41A 109.5
C39 C41 H41B 109.5
H41A C41 H41B 109.5
C39 C41 H41C 109.5
H41A C41 H41C 109.5
H41B C41 H41C 109.5
C39 C42 H42A 109.5
C39 C42 H42B 109.5
H42A C42 H42B 109.5
C39 C42 H42C 109.5
H42A C42 H42C 109.5
H42B C42 H42C 109.5
O1 C43 C44 107.8(3)
O1 C43 H43A 110.1
C44 C43 H43A 110.1
O1 C43 H43B 110.1
C44 C43 H43B 110.1
H43A C43 H43B 108.5
C43 C44 C45 115.4(4)
C43 C44 H44A 108.4
C45 C44 H44A 108.4
C43 C44 H44B 108.4
C45 C44 H44B 108.4
H44A C44 H44B 107.5
C44 C45 C46 111.4(4)
C44 C45 H45A 109.3
C46 C45 H45A 109.3
C44 C45 H45B 109.3
C46 C45 H45B 109.3
H45A C45 H45B 108.0
C47 C46 C45 115.6(4)
C47 C46 H46A 108.4
C45 C46 H46A 108.4
C47 C46 H46B 108.4
C45 C46 H46B 108.4
H46A C46 H46B 107.4
O2 C47 C46 107.2(3)
O2 C47 H47A 110.3
C46 C47 H47A 110.3
O2 C47 H47B 110.3
C46 C47 H47B 110.3
H47A C47 H47B 108.5
C49 C48 O2 114.2(3)
C49 C48 C53 119.6(4)
O2 C48 C53 126.1(4)
C48 C49 C50 120.4(4)
C48 C49 C20 116.0(3)
C50 C49 C20 123.6(4)
C49 C50 C51 120.6(4)
C49 C50 H50 119.7
C51 C50 H50 119.7
C52 C51 C50 117.7(4)
C52 C51 C54 121.9(4)
C50 C51 C54 120.3(4)
C51 C52 C53 122.3(4)
C51 C52 H52 118.8
C53 C52 H52 118.8
C48 C53 C52 119.2(4)
C48 C53 H53 120.4
C52 C53 H53 120.4
C56 C54 C57' 83.5(7)
C56 C54 C55 112.5(7)
C57' C54 C55 124.8(9)
C56 C54 C55' 122.8(10)
C57' C54 C55' 110.5(6)
C55 C54 C55' 16.7(6)
C56 C54 C51 113.9(7)
C57' C54 C51 112.9(7)
C55 C54 C51 107.5(8)
C55' C54 C51 110.3(7)
C56 C54 C57 109.1(5)
C57' C54 C57 26.2(7)
C55 C54 C57 107.5(5)
C55' C54 C57 91.1(6)
C51 C54 C57 106.0(5)
C56 C54 C56' 25.2(7)
C57' C54 C56' 107.4(6)
C55 C54 C56' 91.6(8)
C55' C54 C56' 105.4(6)
C51 C54 C56' 110.0(6)
C57 C54 C56' 131.5(7)
C54 C55 H55A 109.5
C54 C55 H55B 109.5
C54 C55 H55C 109.5
C54 C56 H56A 109.5
C54 C56 H56B 109.5
C54 C56 H56C 109.5
C54 C57 H57A 109.5
C54 C57 H57B 109.5
C54 C57 H57C 109.5
C54 C55' H55D 109.5
C54 C55' H55E 109.5
H55D C55' H55E 109.5
C54 C55' H55F 109.5
H55D C55' H55F 109.5
H55E C55' H55F 109.5
C54 C56' H56D 109.5
C54 C56' H56E 109.5
H56D C56' H56E 109.5
C54 C56' H56F 109.5
H56D C56' H56F 109.5
H56E C56' H56F 109.5
C54 C57' H57D 109.5
C54 C57' H57E 109.5
H57D C57' H57E 109.5
C54 C57' H57F 109.5
H57D C57' H57F 109.5
H57E C57' H57F 109.5
N7 C58 C77 125.2(3)
N7 C58 C59 110.0(3)
C77 C58 C59 124.7(3)
C60 C59 C58 106.1(3)
C60 C59 H59 126.9
C58 C59 H59 126.9
C59 C60 C61 107.8(3)
C59 C60 H60 126.1
C61 C60 H60 126.1
N7 C61 C62 125.2(3)
N7 C61 C60 108.9(3)
C62 C61 C60 125.6(3)
C61 C62 C63 124.4(3)
C61 C62 C78 118.1(3)
C63 C62 C78 117.1(3)
N8 C63 C62 124.1(3)
N8 C63 C64 109.7(3)
C62 C63 C64 125.1(3)
C65 C64 C63 106.9(3)
C65 C64 H64 126.6
C63 C64 H64 126.6
C64 C65 C66 107.3(3)
C64 C65 H65 126.4
C66 C65 H65 126.4
N8 C66 C67 124.2(3)
N8 C66 C65 109.9(3)
C67 C66 C65 125.9(3)
C68 C67 C66 123.9(3)
C68 C67 C91 116.6(3)
C66 C67 C91 119.2(3)
N9 C68 C67 126.0(3)
N9 C68 C69 109.7(3)
C67 C68 C69 124.3(3)
C70 C69 C68 107.9(3)
C70 C69 H69 126.1
C68 C69 H69 126.1
C69 C70 C71 106.4(3)
C69 C70 H70 126.8
C71 C70 H70 126.8
N9 C71 C72 125.0(3)
N9 C71 C70 109.4(3)
C72 C71 C70 124.9(3)
C71 C72 C73 124.0(4)
C71 C72 C84 116.8(3)
C73 C72 C84 118.3(3)
N10 C73 C72 124.4(3)
N10 C73 C74 108.9(3)
C72 C73 C74 126.3(4)
C75 C74 C73 107.2(3)
C75 C74 H74 126.4
C73 C74 H74 126.4
C74 C75 C76 107.9(3)
C74 C75 H75 126.0
C76 C75 H75 126.0
N10 C76 C77 126.1(3)
N10 C76 C75 109.3(3)
C77 C76 C75 124.6(3)
C76 C77 C58 124.2(3)
C76 C77 C106 117.5(3)
C58 C77 C106 118.3(3)
C83 C78 C79 118.8(3)
C83 C78 C62 120.9(4)
C79 C78 C62 120.3(3)
C80 C79 C78 120.9(4)
C80 C79 H79 119.6
C78 C79 H79 119.6
C81 C80 C79 118.4(4)
C81 C80 H80 120.8
C79 C80 H80 120.8
C82 C81 C80 122.2(4)
C82 C81 N11 119.5(4)
C80 C81 N11 118.2(4)
C81 C82 C83 118.8(4)
C81 C82 H82 120.6
C83 C82 H82 120.6
C78 C83 C82 120.9(4)
C78 C83 H83 119.5
C82 C83 H83 119.5
C89 C84 C85 118.9(4)
C89 C84 C72 122.3(4)
C85 C84 C72 118.8(3)
C86 C85 C84 120.4(4)
C86 C85 H85 119.8
C84 C85 H85 119.8
C85 C86 C87 117.2(4)
C85 C86 H86 121.4
C87 C86 H86 121.4
C88 C87 C86 123.1(4)
C88 C87 N12 119.4(4)
C86 C87 N12 117.4(4)
C87 C88 C89 118.1(4)
C87 C88 H88 121.0
C89 C88 H88 121.0
C84 C89 C88 122.2(4)
C84 C89 H89 118.9
C88 C89 H89 118.9
C95 C90 O7 118.0(3)
C95 C90 C91 119.5(3)
O7 C90 C91 122.2(3)
C92 C91 C90 118.9(3)
C92 C91 C67 123.0(3)
C90 C91 C67 118.1(3)
C91 C92 C93 122.3(4)
C91 C92 H92 118.9
C93 C92 H92 118.9
C94 C93 C92 117.2(4)
C94 C93 C96 122.9(4)
C92 C93 C96 119.8(4)
C93 C94 C95 121.8(4)
C93 C94 H94 119.1
C95 C94 H94 119.1
C90 C95 C94 120.3(4)
C90 C95 H95 119.9
C94 C95 H95 119.9
C97 C96 C98 107.8(4)
C97 C96 C93 109.7(4)
C98 C96 C93 112.5(4)
C97 C96 C99 110.1(5)
C98 C96 C99 108.0(4)
C93 C96 C99 108.6(4)
C96 C97 H97A 109.5
C96 C97 H97B 109.5
H97A C97 H97B 109.5
C96 C97 H97C 109.5
H97A C97 H97C 109.5
H97B C97 H97C 109.5
C96 C98 H98A 109.5
C96 C98 H98B 109.5
H98A C98 H98B 109.5
C96 C98 H98C 109.5
H98A C98 H98C 109.5
H98B C98 H98C 109.5
C96 C99 H99A 109.5
C96 C99 H99B 109.5
H99A C99 H99B 109.5
C96 C99 H99C 109.5
H99A C99 H99C 109.5
H99B C99 H99C 109.5
O7 C100 C101 105.9(3)
O7 C100 H10A 110.5
C101 C100 H10A 110.5
O7 C100 H10B 110.5
C101 C100 H10B 110.5
H10A C100 H10B 108.7
C100 C101 C102 112.0(4)
C100 C101 H10C 109.2
C102 C101 H10C 109.2
C100 C101 H10D 109.2
C102 C101 H10D 109.2
H10C C101 H10D 107.9
C103 C102 C101 111.5(4)
C103 C102 H10E 109.3
C101 C102 H10E 109.3
C103 C102 H10F 109.3
C101 C102 H10F 109.3
H10E C102 H10F 108.0
C102 C103 C104 111.6(4)
C102 C103 H10G 109.3
C104 C103 H10G 109.3
C102 C103 H10H 109.3
C104 C103 H10H 109.3
H10G C103 H10H 108.0
O8 C104 C103 109.9(4)
O8 C104 H10I 109.7
C103 C104 H10I 109.7
O8 C104 H10J 109.7
C103 C104 H10J 109.7
H10I C104 H10J 108.2
C110 C105 O8 117.8(4)
C110 C105 C106 118.5(4)
O8 C105 C106 123.4(4)
C107 C106 C105 118.1(3)
C107 C106 C77 122.0(3)
C105 C106 C77 119.9(3)
C108 C107 C106 122.6(4)
C108 C107 H107 118.7
C106 C107 H107 118.7
C109 C108 C107 117.5(3)
C109 C108 C111 121.5(3)
C107 C108 C111 121.0(4)
C110 C109 C108 121.2(4)
C110 C109 H109 119.4
C108 C109 H109 119.4
C109 C110 C105 122.1(4)
C109 C110 H110 119.0
C105 C110 H110 119.0
C112 C111 C113 111.4(4)
C112 C111 C114 109.0(4)
C113 C111 C114 107.1(4)
C112 C111 C108 108.1(4)
C113 C111 C108 109.0(3)
C114 C111 C108 112.3(4)
C111 C112 H11A 109.5
C111 C112 H11B 109.5
H11A C112 H11B 109.5
C111 C112 H11C 109.5
H11A C112 H11C 109.5
H11B C112 H11C 109.5
C111 C113 H11D 109.5
C111 C113 H11E 109.5
H11D C113 H11E 109.5
C111 C113 H11F 109.5
H11D C113 H11F 109.5
H11E C113 H11F 109.5
C111 C114 H11G 109.5
C111 C114 H11H 109.5
H11G C114 H11H 109.5
C111 C114 H11I 109.5
H11G C114 H11I 109.5
H11H C114 H11I 109.5

loop_
_geom_bond_atom_site_label_1
_geom_bond_atom_site_label_2
_geom_bond_distance
Fe1 N4 2.051(3)
Fe1 N3 2.053(3)
Fe1 N1 2.060(3)
Fe1 N2 2.064(3)
Fe1 Cl1 2.2199(10)
Fe2 N9 2.052(3)
Fe2 N7 2.060(3)
Fe2 N8 2.061(3)
Fe2 N10 2.061(3)
Fe2 Cl2 2.2148(10)
O1 C33 1.396(4)
O1 C43 1.430(5)
O2 C48 1.391(5)
O2 C47 1.421(5)
O3 N5 1.216(5)
O4 N5 1.233(5)
O5 N6 1.245(5)
O6 N6 1.222(5)
O7 C90 1.392(4)
O7 C100 1.442(5)
O8 C105 1.382(5)
O8 C104 1.400(5)
O9 N11 1.224(5)
O10 N11 1.229(5)
O11 N12 1.232(5)
O12 N12 1.226(5)
N1 C4 1.375(5)
N1 C1 1.375(5)
N2 C9 1.366(4)
N2 C6 1.393(4)
N3 C11 1.364(4)
N3 C14 1.385(4)
N4 C19 1.359(5)
N4 C16 1.386(5)
N5 C24 1.481(4)
N6 C30 1.463(5)
N7 C58 1.371(4)
N7 C61 1.378(4)
N8 C66 1.374(4)
N8 C63 1.389(4)
N9 C68 1.376(4)
N9 C71 1.386(5)
N10 C76 1.373(5)
N10 C73 1.379(5)
N11 C81 1.457(5)
N12 C87 1.465(5)
C1 C20 1.393(5)
C1 C2 1.427(5)
C2 C3 1.367(5)
C2 H2 0.9500
C3 C4 1.449(5)
C3 H3 0.9500
C4 C5 1.392(5)
C5 C6 1.388(5)
C5 C21 1.506(5)
C6 C7 1.433(5)
C7 C8 1.374(5)
C7 H7 0.9500
C8 C9 1.452(4)
C8 H8 0.9500
C9 C10 1.394(5)
C10 C11 1.401(5)
C10 C34 1.495(5)
C11 C12 1.444(5)
C12 C13 1.345(5)
C12 H12 0.9500
C13 C14 1.436(5)
C13 H13 0.9500
C14 C15 1.395(5)
C15 C16 1.399(5)
C15 C27 1.501(5)
C16 C17 1.436(5)
C17 C18 1.346(6)
C17 H17 0.9500
C18 C19 1.443(5)
C18 H18 0.9500
C19 C20 1.395(6)
C20 C49 1.489(5)
C21 C26 1.393(5)
C21 C22 1.404(6)
C22 C23 1.394(5)
C22 H22 0.9500
C23 C24 1.376(6)
C23 H23 0.9500
C24 C25 1.378(6)
C25 C26 1.393(5)
C25 H25 0.9500
C26 H26 0.9500
C27 C28 1.373(6)
C27 C32 1.394(5)
C28 C29 1.393(6)
C28 H28 0.9500
C29 C30 1.362(6)
C29 H29 0.9500
C30 C31 1.389(6)
C31 C32 1.377(6)
C31 H31 0.9500
C32 H32 0.9500
C33 C38 1.390(5)
C33 C34 1.403(5)
C34 C35 1.396(5)
C35 C36 1.398(5)
C35 H35 0.9500
C36 C37 1.402(6)
C36 C39 1.522(5)
C37 C38 1.375(6)
C37 H37 0.9500
C38 H38 0.9500
C39 C40 1.523(6)
C39 C42 1.535(8)
C39 C41 1.541(6)
C40 H40A 0.9800
C40 H40B 0.9800
C40 H40C 0.9800
C41 H41A 0.9800
C41 H41B 0.9800
C41 H41C 0.9800
C42 H42A 0.9800
C42 H42B 0.9800
C42 H42C 0.9800
C43 C44 1.528(6)
C43 H43A 0.9900
C43 H43B 0.9900
C44 C45 1.531(6)
C44 H44A 0.9900
C44 H44B 0.9900
C45 C46 1.548(6)
C45 H45A 0.9900
C45 H45B 0.9900
C46 C47 1.526(6)
C46 H46A 0.9900
C46 H46B 0.9900
C47 H47A 0.9900
C47 H47B 0.9900
C48 C49 1.383(6)
C48 C53 1.397(6)
C49 C50 1.401(5)
C50 C51 1.412(6)
C50 H50 0.9500
C51 C52 1.376(7)
C51 C54 1.543(6)
C52 C53 1.401(7)
C52 H52 0.9500
C53 H53 0.9500
C54 C56 1.490(8)
C54 C57' 1.514(8)
C54 C55 1.521(8)
C54 C55' 1.532(7)
C54 C57 1.570(7)
C54 C56' 1.585(8)
C55 H55A 0.9800
C55 H55B 0.9800
C55 H55C 0.9800
C56 H56A 0.9800
C56 H56B 0.9800
C56 H56C 0.9800
C57 H57A 0.9800
C57 H57B 0.9800
C57 H57C 0.9800
C55' H55D 0.9800
C55' H55E 0.9800
C55' H55F 0.9800
C56' H56D 0.9800
C56' H56E 0.9800
C56' H56F 0.9800
C57' H57D 0.9800
C57' H57E 0.9800
C57' H57F 0.9800
C58 C77 1.410(5)
C58 C59 1.432(6)
C59 C60 1.372(5)
C59 H59 0.9500
C60 C61 1.428(5)
C60 H60 0.9500
C61 C62 1.399(5)
C62 C63 1.404(5)
C62 C78 1.497(5)
C63 C64 1.430(5)
C64 C65 1.366(5)
C64 H64 0.9500
C65 C66 1.432(5)
C65 H65 0.9500
C66 C67 1.396(5)
C67 C68 1.393(5)
C67 C91 1.507(5)
C68 C69 1.435(5)
C69 C70 1.360(5)
C69 H69 0.9500
C70 C71 1.452(5)
C70 H70 0.9500
C71 C72 1.391(5)
C72 C73 1.393(6)
C72 C84 1.500(5)
C73 C74 1.446(5)
C74 C75 1.338(6)
C74 H74 0.9500
C75 C76 1.432(5)
C75 H75 0.9500
C76 C77 1.389(6)
C77 C106 1.480(5)
C78 C83 1.388(5)
C78 C79 1.399(6)
C79 C80 1.393(6)
C79 H79 0.9500
C80 C81 1.379(6)
C80 H80 0.9500
C81 C82 1.377(6)
C82 C83 1.389(5)
C82 H82 0.9500
C83 H83 0.9500
C84 C89 1.368(6)
C84 C85 1.418(6)
C85 C86 1.394(6)
C85 H85 0.9500
C86 C87 1.407(6)
C86 H86 0.9500
C87 C88 1.363(6)
C88 C89 1.385(6)
C88 H88 0.9500
C89 H89 0.9500
C90 C95 1.385(5)
C90 C91 1.400(5)
C91 C92 1.388(5)
C92 C93 1.399(5)
C92 H92 0.9500
C93 C94 1.385(6)
C93 C96 1.539(6)
C94 C95 1.385(6)
C94 H94 0.9500
C95 H95 0.9500
C96 C97 1.523(6)
C96 C98 1.532(6)
C96 C99 1.548(8)
C97 H97A 0.9800
C97 H97B 0.9800
C97 H97C 0.9800
C98 H98A 0.9800
C98 H98B 0.9800
C98 H98C 0.9800
C99 H99A 0.9800
C99 H99B 0.9800
C99 H99C 0.9800
C100 C101 1.521(6)
C100 H10A 0.9900
C100 H10B 0.9900
C101 C102 1.539(6)
C101 H10C 0.9900
C101 H10D 0.9900
C102 C103 1.520(6)
C102 H10E 0.9900
C102 H10F 0.9900
C103 C104 1.537(6)
C103 H10G 0.9900
C103 H10H 0.9900
C104 H10I 0.9900
C104 H10J 0.9900
C105 C110 1.376(6)
C105 C106 1.412(6)
C106 C107 1.405(5)
C107 C108 1.383(5)
C107 H107 0.9500
C108 C109 1.383(6)
C108 C111 1.560(5)
C109 C110 1.370(6)
C109 H109 0.9500
C110 H110 0.9500
C111 C112 1.524(6)
C111 C113 1.525(5)
C111 C114 1.527(7)
C112 H11A 0.9800
C112 H11B 0.9800
C112 H11C 0.9800
C113 H11D 0.9800
C113 H11E 0.9800
C113 H11F 0.9800
C114 H11G 0.9800
C114 H11H 0.9800
C114 H11I 0.9800

loop_
_geom_torsion_atom_site_label_1
_geom_torsion_atom_site_label_2
_geom_torsion_atom_site_label_3
_geom_torsion_atom_site_label_4
_geom_torsion
N4 Fe1 N1 C4 172.8(3)
N3 Fe1 N1 C4 -110.2(3)
N2 Fe1 N1 C4 -35.0(3)
Cl1 Fe1 N1 C4 72.1(3)
N4 Fe1 N1 C1 7.1(3)
N3 Fe1 N1 C1 84.0(4)
N2 Fe1 N1 C1 159.3(3)
Cl1 Fe1 N1 C1 -93.7(3)
N4 Fe1 N2 C9 -74.9(4)
N3 Fe1 N2 C9 -0.4(3)
N1 Fe1 N2 C9 -151.9(3)
Cl1 Fe1 N2 C9 105.0(3)
N4 Fe1 N2 C6 111.4(3)
N3 Fe1 N2 C6 -174.1(3)
N1 Fe1 N2 C6 34.5(3)
Cl1 Fe1 N2 C6 -68.7(3)
N4 Fe1 N3 C11 153.2(3)
N1 Fe1 N3 C11 75.7(4)
N2 Fe1 N3 C11 0.7(3)
Cl1 Fe1 N3 C11 -106.6(3)
N4 Fe1 N3 C14 -34.2(3)
N1 Fe1 N3 C14 -111.7(3)
N2 Fe1 N3 C14 173.3(3)
Cl1 Fe1 N3 C14 66.0(3)
N3 Fe1 N4 C19 -159.3(3)
N1 Fe1 N4 C19 -8.1(3)
N2 Fe1 N4 C19 -84.6(4)
Cl1 Fe1 N4 C19 95.5(3)
N3 Fe1 N4 C16 33.3(3)
N1 Fe1 N4 C16 -175.5(3)
N2 Fe1 N4 C16 108.0(3)
Cl1 Fe1 N4 C16 -71.9(3)
N9 Fe2 N7 C58 -85.7(4)
N8 Fe2 N7 C58 -162.2(3)
N10 Fe2 N7 C58 -9.1(3)
Cl2 Fe2 N7 C58 92.2(3)
N9 Fe2 N7 C61 110.0(3)
N8 Fe2 N7 C61 33.5(3)
N10 Fe2 N7 C61 -173.4(3)
Cl2 Fe2 N7 C61 -72.1(3)
N9 Fe2 N8 C66 1.8(3)
N7 Fe2 N8 C66 153.6(3)
N10 Fe2 N8 C66 75.5(4)
Cl2 Fe2 N8 C66 -105.0(3)
N9 Fe2 N8 C63 173.8(3)
N7 Fe2 N8 C63 -34.3(3)
N10 Fe2 N8 C63 -112.5(3)
Cl2 Fe2 N8 C63 67.0(3)
N7 Fe2 N9 C68 -77.0(4)
N8 Fe2 N9 C68 -0.6(3)
N10 Fe2 N9 C68 -154.2(3)
Cl2 Fe2 N9 C68 105.2(3)
N7 Fe2 N9 C71 108.5(3)
N8 Fe2 N9 C71 -175.1(3)
N10 Fe2 N9 C71 31.3(3)
Cl2 Fe2 N9 C71 -69.3(3)
N9 Fe2 N10 C76 162.1(3)
N7 Fe2 N10 C76 10.4(3)
N8 Fe2 N10 C76 88.1(4)
Cl2 Fe2 N10 C76 -91.4(3)
N9 Fe2 N10 C73 -33.7(3)
N7 Fe2 N10 C73 174.5(3)
N8 Fe2 N10 C73 -107.7(4)
Cl2 Fe2 N10 C73 72.8(3)
C4 N1 C1 C20 -176.9(4)
Fe1 N1 C1 C20 -9.2(5)
C4 N1 C1 C2 0.9(4)
Fe1 N1 C1 C2 168.6(3)
N1 C1 C2 C3 -3.4(5)
C20 C1 C2 C3 174.3(4)
C1 C2 C3 C4 4.4(4)
C1 N1 C4 C5 -170.0(3)
Fe1 N1 C4 C5 21.7(5)
C1 N1 C4 C3 1.9(4)
Fe1 N1 C4 C3 -166.4(2)
C2 C3 C4 N1 -4.1(4)
C2 C3 C4 C5 167.7(4)
N1 C4 C5 C6 7.3(6)
C3 C4 C5 C6 -163.3(4)
N1 C4 C5 C21 -178.1(3)
C3 C4 C5 C21 11.4(5)
C4 C5 C6 N2 -7.4(6)
C21 C5 C6 N2 177.9(3)
C4 C5 C6 C7 157.9(4)
C21 C5 C6 C7 -16.7(5)
C9 N2 C6 C5 164.0(3)
Fe1 N2 C6 C5 -21.2(5)
C9 N2 C6 C7 -3.4(4)
Fe1 N2 C6 C7 171.5(2)
C5 C6 C7 C8 -163.2(3)
N2 C6 C7 C8 4.1(4)
C6 C7 C8 C9 -3.2(4)
C6 N2 C9 C10 -179.4(3)
Fe1 N2 C9 C10 6.1(5)
C6 N2 C9 C8 1.4(4)
Fe1 N2 C9 C8 -173.0(2)
C7 C8 C9 N2 1.1(4)
C7 C8 C9 C10 -178.0(4)
N2 C9 C10 C11 -12.5(6)
C8 C9 C10 C11 166.5(4)
N2 C9 C10 C34 161.2(3)
C8 C9 C10 C34 -19.8(6)
C14 N3 C11 C10 179.6(3)
Fe1 N3 C11 C10 -6.7(5)
C14 N3 C11 C12 -2.8(4)
Fe1 N3 C11 C12 170.9(2)
C9 C10 C11 N3 12.9(6)
C34 C10 C11 N3 -161.1(3)
C9 C10 C11 C12 -164.4(4)
C34 C10 C11 C12 21.6(5)
N3 C11 C12 C13 -0.1(4)
C10 C11 C12 C13 177.6(3)
C11 C12 C13 C14 2.8(4)
C11 N3 C14 C15 -164.4(3)
Fe1 N3 C14 C15 21.6(5)
C11 N3 C14 C13 4.5(4)
Fe1 N3 C14 C13 -169.5(2)
C12 C13 C14 N3 -4.7(4)
C12 C13 C14 C15 164.0(4)
N3 C14 C15 C16 6.9(6)
C13 C14 C15 C16 -160.1(4)
N3 C14 C15 C27 173.1(3)
C13 C14 C15 C27 6.1(6)
C19 N4 C16 C15 170.5(4)
Fe1 N4 C16 C15 -19.9(5)
C19 N4 C16 C17 -3.1(4)
Fe1 N4 C16 C17 166.5(2)
C14 C15 C16 N4 -7.8(6)
C27 C15 C16 N4 -173.6(3)
C14 C15 C16 C17 164.7(4)
C27 C15 C16 C17 -1.1(6)
N4 C16 C17 C18 4.3(5)
C15 C16 C17 C18 -169.2(4)
C16 C17 C18 C19 -3.7(5)
C16 N4 C19 C20 -179.3(4)
Fe1 N4 C19 C20 11.5(6)
C16 N4 C19 C18 0.8(4)
Fe1 N4 C19 C18 -168.4(3)
C17 C18 C19 N4 1.9(5)
C17 C18 C19 C20 -178.0(4)
N1 C1 C20 C19 9.7(6)
C2 C1 C20 C19 -167.8(4)
N1 C1 C20 C49 -165.1(3)
C2 C1 C20 C49 17.4(6)
N4 C19 C20 C1 -11.0(6)
C18 C19 C20 C1 168.9(4)
N4 C19 C20 C49 164.0(4)
C18 C19 C20 C49 -16.1(6)
C6 C5 C21 C26 -66.6(4)
C4 C5 C21 C26 118.4(4)
C6 C5 C21 C22 113.9(4)
C4 C5 C21 C22 -61.1(5)
C26 C21 C22 C23 -3.7(5)
C5 C21 C22 C23 175.8(3)
C21 C22 C23 C24 1.3(6)
C22 C23 C24 C25 1.0(6)
C22 C23 C24 N5 179.7(3)
O3 N5 C24 C23 -9.8(5)
O4 N5 C24 C23 170.2(3)
O3 N5 C24 C25 168.9(3)
O4 N5 C24 C25 -11.1(5)
C23 C24 C25 C26 -0.9(6)
N5 C24 C25 C26 -179.6(3)
C24 C25 C26 C21 -1.6(5)
C22 C21 C26 C25 3.9(5)
C5 C21 C26 C25 -175.7(3)
C14 C15 C27 C28 85.1(5)
C16 C15 C27 C28 -107.9(4)
C14 C15 C27 C32 -92.9(4)
C16 C15 C27 C32 74.1(5)
C32 C27 C28 C29 2.8(6)
C15 C27 C28 C29 -175.1(4)
C27 C28 C29 C30 -1.8(6)
C28 C29 C30 C31 -0.3(6)
C28 C29 C30 N6 179.2(4)
O6 N6 C30 C29 -12.1(5)
O5 N6 C30 C29 168.5(3)
O6 N6 C30 C31 167.4(4)
O5 N6 C30 C31 -12.0(5)
C29 C30 C31 C32 1.3(6)
N6 C30 C31 C32 -178.3(4)
C30 C31 C32 C27 -0.2(7)
C28 C27 C32 C31 -1.8(6)
C15 C27 C32 C31 176.2(4)
C43 O1 C33 C38 -119.3(4)
C43 O1 C33 C34 69.5(5)
C38 C33 C34 C35 -1.0(6)
O1 C33 C34 C35 170.0(3)
C38 C33 C34 C10 -180.0(4)
O1 C33 C34 C10 -9.0(6)
C9 C10 C34 C35 68.3(5)
C11 C10 C34 C35 -117.5(4)
C9 C10 C34 C33 -112.8(4)
C11 C10 C34 C33 61.4(5)
C33 C34 C35 C36 -1.3(6)
C10 C34 C35 C36 177.6(4)
C34 C35 C36 C37 2.8(6)
C34 C35 C36 C39 -174.5(4)
C35 C36 C37 C38 -2.1(6)
C39 C36 C37 C38 175.0(4)
C36 C37 C38 C33 0.0(7)
O1 C33 C38 C37 -169.8(4)
C34 C33 C38 C37 1.7(6)
C35 C36 C39 C40 -53.0(6)
C37 C36 C39 C40 130.0(5)
C35 C36 C39 C42 67.0(5)
C37 C36 C39 C42 -110.0(5)
C35 C36 C39 C41 -174.8(4)
C37 C36 C39 C41 8.2(6)
C33 O1 C43 C44 -159.2(3)
O1 C43 C44 C45 -176.3(3)
C43 C44 C45 C46 -179.4(3)
C44 C45 C46 C47 177.0(4)
C48 O2 C47 C46 -146.0(4)
C45 C46 C47 O2 -56.1(5)
C47 O2 C48 C49 142.5(4)
C47 O2 C48 C53 -39.9(7)
O2 C48 C49 C50 174.6(4)
C53 C48 C49 C50 -3.2(6)
O2 C48 C49 C20 -5.2(5)
C53 C48 C49 C20 177.0(4)
C1 C20 C49 C48 103.5(4)
C19 C20 C49 C48 -71.7(5)
C1 C20 C49 C50 -76.3(5)
C19 C20 C49 C50 108.5(4)
C48 C49 C50 C51 2.3(6)
C20 C49 C50 C51 -177.9(3)
C49 C50 C51 C52 0.7(6)
C49 C50 C51 C54 178.7(4)
C50 C51 C52 C53 -2.6(7)
C54 C51 C52 C53 179.4(4)
C49 C48 C53 C52 1.3(7)
O2 C48 C53 C52 -176.2(4)
C51 C52 C53 C48 1.7(7)
C52 C51 C54 C56 -144.6(9)
C50 C51 C54 C56 37.4(9)
C52 C51 C54 C57' -51.6(12)
C50 C51 C54 C57' 130.5(11)
C52 C51 C54 C55 90.0(8)
C50 C51 C54 C55 -87.9(8)
C52 C51 C54 C55' 72.6(9)
C50 C51 C54 C55' -105.3(8)
C52 C51 C54 C57 -24.7(8)
C50 C51 C54 C57 157.4(7)
C52 C51 C54 C56' -171.6(9)
C50 C51 C54 C56' 10.5(9)
C61 N7 C58 C77 176.8(3)
Fe2 N7 C58 C77 10.4(5)
C61 N7 C58 C59 -1.2(4)
Fe2 N7 C58 C59 -167.6(3)
N7 C58 C59 C60 3.2(5)
C77 C58 C59 C60 -174.8(4)
C58 C59 C60 C61 -3.8(5)
C58 N7 C61 C62 172.7(3)
Fe2 N7 C61 C62 -20.2(5)
C58 N7 C61 C60 -1.2(4)
Fe2 N7 C61 C60 165.9(3)
C59 C60 C61 N7 3.2(5)
C59 C60 C61 C62 -170.6(4)
N7 C61 C62 C63 -7.3(6)
C60 C61 C62 C63 165.6(4)
N7 C61 C62 C78 179.4(3)
C60 C61 C62 C78 -7.7(5)
C66 N8 C63 C62 -164.6(3)
Fe2 N8 C63 C62 21.8(5)
C66 N8 C63 C64 3.7(4)
Fe2 N8 C63 C64 -170.0(3)
C61 C62 C63 N8 6.5(6)
C78 C62 C63 N8 179.8(3)
C61 C62 C63 C64 -160.0(4)
C78 C62 C63 C64 13.4(5)
N8 C63 C64 C65 -4.5(4)
C62 C63 C64 C65 163.6(4)
C63 C64 C65 C66 3.5(5)
C63 N8 C66 C67 178.9(4)
Fe2 N8 C66 C67 -8.0(5)
C63 N8 C66 C65 -1.5(4)
Fe2 N8 C66 C65 171.7(3)
C64 C65 C66 N8 -1.3(5)
C64 C65 C66 C67 178.3(4)
N8 C66 C67 C68 13.2(6)
C65 C66 C67 C68 -166.4(4)
N8 C66 C67 C91 -161.1(3)
C65 C66 C67 C91 19.3(6)
C71 N9 C68 C67 -179.0(4)
Fe2 N9 C68 C67 5.7(5)
C71 N9 C68 C69 1.3(4)
Fe2 N9 C68 C69 -174.0(3)
C66 C67 C68 N9 -12.2(6)
C91 C67 C68 N9 162.2(3)
C66 C67 C68 C69 167.4(4)
C91 C67 C68 C69 -18.1(6)
N9 C68 C69 C70 1.7(4)
C67 C68 C69 C70 -178.0(4)
C68 C69 C70 C71 -3.8(4)
C68 N9 C71 C72 166.6(4)
Fe2 N9 C71 C72 -17.9(5)
C68 N9 C71 C70 -3.7(4)
Fe2 N9 C71 C70 171.8(2)
C69 C70 C71 N9 4.8(4)
C69 C70 C71 C72 -165.5(4)
N9 C71 C72 C73 -7.8(6)
C70 C71 C72 C73 161.0(4)
N9 C71 C72 C84 -176.8(3)
C70 C71 C72 C84 -8.0(6)
C76 N10 C73 C72 -170.4(4)
Fe2 N10 C73 C72 22.8(5)
C76 N10 C73 C74 2.8(4)
Fe2 N10 C73 C74 -164.1(3)
C71 C72 C73 N10 5.2(6)
C84 C72 C73 N10 174.0(3)
C71 C72 C73 C74 -166.7(4)
C84 C72 C73 C74 2.1(6)
N10 C73 C74 C75 -4.0(5)
C72 C73 C74 C75 169.0(4)
C73 C74 C75 C76 3.5(5)
C73 N10 C76 C77 -179.9(4)
Fe2 N10 C76 C77 -13.5(6)
C73 N10 C76 C75 -0.7(4)
Fe2 N10 C76 C75 165.8(3)
C74 C75 C76 N10 -1.8(5)
C74 C75 C76 C77 177.4(4)
N10 C76 C77 C58 11.2(6)
C75 C76 C77 C58 -168.0(4)
N10 C76 C77 C106 -168.4(4)
C75 C76 C77 C106 12.5(6)
N7 C58 C77 C76 -9.5(6)
C59 C58 C77 C76 168.2(4)
N7 C58 C77 C106 170.0(3)
C59 C58 C77 C106 -12.3(6)
C61 C62 C78 C83 -120.0(4)
C63 C62 C78 C83 66.2(5)
C61 C62 C78 C79 60.2(5)
C63 C62 C78 C79 -113.6(4)
C83 C78 C79 C80 1.7(5)
C62 C78 C79 C80 -178.5(3)
C78 C79 C80 C81 0.3(6)
C79 C80 C81 C82 -2.2(6)
C79 C80 C81 N11 -179.6(3)
O9 N11 C81 C82 -176.2(3)
O10 N11 C81 C82 3.9(5)
O9 N11 C81 C80 1.3(5)
O10 N11 C81 C80 -178.6(4)
C80 C81 C82 C83 2.0(6)
N11 C81 C82 C83 179.4(3)
C79 C78 C83 C82 -1.9(5)
C62 C78 C83 C82 178.3(3)
C81 C82 C83 C78 0.1(6)
C71 C72 C84 C89 -74.7(5)
C73 C72 C84 C89 115.7(5)
C71 C72 C84 C85 104.5(4)
C73 C72 C84 C85 -65.2(5)
C89 C84 C85 C86 2.5(6)
C72 C84 C85 C86 -176.7(4)
C84 C85 C86 C87 -0.8(6)
C85 C86 C87 C88 -2.1(6)
C85 C86 C87 N12 178.6(3)
O12 N12 C87 C88 3.4(5)
O11 N12 C87 C88 -176.3(4)
O12 N12 C87 C86 -177.3(3)
O11 N12 C87 C86 3.0(5)
C86 C87 C88 C89 3.1(7)
N12 C87 C88 C89 -177.7(4)
C85 C84 C89 C88 -1.6(7)
C72 C84 C89 C88 177.6(4)
C87 C88 C89 C84 -1.2(7)
C100 O7 C90 C95 115.5(4)
C100 O7 C90 C91 -70.5(5)
C95 C90 C91 C92 1.2(6)
O7 C90 C91 C92 -172.7(4)
C95 C90 C91 C67 179.6(4)
O7 C90 C91 C67 5.7(6)
C68 C67 C91 C92 113.9(4)
C66 C67 C91 C92 -71.3(5)
C68 C67 C91 C90 -64.4(5)
C66 C67 C91 C90 110.3(4)
C90 C91 C92 C93 0.1(6)
C67 C91 C92 C93 -178.2(4)
C91 C92 C93 C94 -0.6(6)
C91 C92 C93 C96 177.5(4)
C92 C93 C94 C95 -0.2(7)
C96 C93 C94 C95 -178.3(4)
O7 C90 C95 C94 172.1(4)
C91 C90 C95 C94 -2.1(6)
C93 C94 C95 C90 1.6(7)
C94 C93 C96 C97 -126.4(5)
C92 C93 C96 C97 55.6(6)
C94 C93 C96 C98 -6.4(7)
C92 C93 C96 C98 175.6(4)
C94 C93 C96 C99 113.2(5)
C92 C93 C96 C99 -64.8(5)
C90 O7 C100 C101 160.3(3)
O7 C100 C101 C102 -174.9(3)
C100 C101 C102 C103 172.8(3)
C101 C102 C103 C104 -167.7(4)
C105 O8 C104 C103 -149.6(4)
C102 C103 C104 O8 169.4(3)
C104 O8 C105 C110 -122.1(4)
C104 O8 C105 C106 63.1(5)
C110 C105 C106 C107 -1.8(6)
O8 C105 C106 C107 172.9(4)
C110 C105 C106 C77 179.0(4)
O8 C105 C106 C77 -6.3(6)
C76 C77 C106 C107 -110.5(4)
C58 C77 C106 C107 69.9(5)
C76 C77 C106 C105 68.7(5)
C58 C77 C106 C105 -110.9(4)
C105 C106 C107 C108 0.4(6)
C77 C106 C107 C108 179.6(3)
C106 C107 C108 C109 1.4(6)
C106 C107 C108 C111 -178.3(4)
C107 C108 C109 C110 -1.9(6)
C111 C108 C109 C110 177.9(4)
C108 C109 C110 C105 0.5(7)
O8 C105 C110 C109 -173.6(4)
C106 C105 C110 C109 1.4(6)
C109 C108 C111 C112 65.8(5)
C107 C108 C111 C112 -114.4(4)
C109 C108 C111 C113 -55.4(6)
C107 C108 C111 C113 124.4(4)
C109 C108 C111 C114 -173.9(4)
C107 C108 C111 C114 5.9(5)

loop_
_platon_squeeze_void_nr
_platon_squeeze_void_average_x
_platon_squeeze_void_average_y
_platon_squeeze_void_average_z
_platon_squeeze_void_volume
_platon_squeeze_void_count_electrons
_platon_squeeze_void_content
1 -0.003 -0.003 0.427 1532 660 ' '
